data_1549707
loop_
_publ_author_name
'Hong, Seungwoo'
'Yan, James J.'
'Karmalkar, Deepika G.'
'Sutherlin, Kyle D.'
'Kim, Jin'
'Lee, Yong-Min'
'Goo, Yire'
'Mascharak, Pradip K.'
'Hedman, Britt'
'Hodgson, Keith O.'
'Karlin, Kenneth D.'
'Solomon, Edward I.'
'Nam, Wonwoo'

_publ_section_title
;
 A mononuclear nonheme {FeNO}<sup>6</sup> complex: synthesis and
 structural and spectroscopic characterization.
;
_journal_issue 34
_journal_name_full 'Chemical science'
_journal_page_first 6952
_journal_page_last 6960
_journal_paper_doi 10.1039/c8sc01962b
_journal_volume 9
_journal_year 2018
_chemical_formula_moiety 'C19 H22 Fe N5 O5, C24 H20 P, C4 H10 O'
_chemical_formula_sum 'C47 H52 Fe N5 O6 P'
_chemical_formula_weight 869.75
_chemical_name_common Fe(IV)-nitroxyl
_chemical_name_systematic '[Fe(NO)(TAML)]-'
_chemical_properties_physical Air-sensitive,Moisture-sensitive,Oxygen-sensitive
_space_group_crystal_system triclinic
_space_group_IT_number 2
_space_group_name_Hall '-P 1'
_space_group_name_H-M_alt 'P -1'
_symmetry_space_group_name_Hall '-P 1'
_symmetry_space_group_name_H-M 'P -1'
_atom_sites_solution_hydrogens geom
_audit_creation_method SHELXL-2016/6
_audit_update_record
;
2017-09-14 deposited with the CCDC.
2018-07-19 downloaded from the CCDC.
;
_cell_angle_alpha 93.792(3)
_cell_angle_beta 92.468(3)
_cell_angle_gamma 90.347(3)
_cell_formula_units_Z 2
_cell_length_a 12.7848(8)
_cell_length_b 13.0223(8)
_cell_length_c 13.1304(9)
_cell_measurement_reflns_used 72796
_cell_measurement_temperature 120(2)
_cell_measurement_theta_max 28.441
_cell_measurement_theta_min 2.134
_cell_volume 2179.2(2)
_computing_cell_refinement 'Bruker SMART'
_computing_data_collection 'Bruker SMART'
_computing_data_reduction 'Bruker SAINT'
_computing_molecular_graphics 'Bruker SHELXTL'
_computing_publication_material 'Bruker SHELXTL'
_computing_structure_refinement 'SHELXL-2016/6 (Sheldrick, 2016)'
_computing_structure_solution 'SHELXT 2014/4 (Sheldrick, 2014)'
_diffrn_ambient_temperature 120(2)
_diffrn_measured_fraction_theta_full 0.999
_diffrn_measured_fraction_theta_max 0.991
_diffrn_measurement_device_type 'CCD area detector'
_diffrn_measurement_method 'phi and omega scans'
_diffrn_radiation_type MoK\a
_diffrn_radiation_wavelength 0.71073
_diffrn_reflns_av_R_equivalents 0.0233
_diffrn_reflns_av_unetI/netI 0.0155
_diffrn_reflns_Laue_measured_fraction_full 0.999
_diffrn_reflns_Laue_measured_fraction_max 0.991
_diffrn_reflns_limit_h_max 17
_diffrn_reflns_limit_h_min -17
_diffrn_reflns_limit_k_max 17
_diffrn_reflns_limit_k_min -17
_diffrn_reflns_limit_l_max 17
_diffrn_reflns_limit_l_min -17
_diffrn_reflns_number 72796
_diffrn_reflns_point_group_measured_fraction_full 0.999
_diffrn_reflns_point_group_measured_fraction_max 0.991
_diffrn_reflns_theta_full 25.242
_diffrn_reflns_theta_max 28.441
_diffrn_reflns_theta_min 2.134
_diffrn_source 'fine-focus sealed tube'
_exptl_absorpt_coefficient_mu 0.437
_exptl_absorpt_correction_type multi-scan
_exptl_absorpt_process_details SADABS
_exptl_crystal_colour purple
_exptl_crystal_density_diffrn 1.326
_exptl_crystal_density_meas ?
_exptl_crystal_density_method 'not measured'
_exptl_crystal_description block
_exptl_crystal_F_000 916
_exptl_crystal_size_max 0.320
_exptl_crystal_size_mid 0.300
_exptl_crystal_size_min 0.130
_exptl_transmission_factor_max 0.746
_exptl_transmission_factor_min 0.680
_refine_diff_density_max 1.554
_refine_diff_density_min -0.477
_refine_diff_density_rms 0.056
_refine_ls_extinction_method none
_refine_ls_goodness_of_fit_ref 1.027
_refine_ls_hydrogen_treatment constr
_refine_ls_matrix_type full
_refine_ls_number_parameters 549
_refine_ls_number_reflns 10889
_refine_ls_number_restraints 0
_refine_ls_restrained_S_all 1.027
_refine_ls_R_factor_all 0.0423
_refine_ls_R_factor_gt 0.0348
_refine_ls_shift/su_max 0.002
_refine_ls_shift/su_mean 0.000
_refine_ls_structure_factor_coef Fsqd
_refine_ls_weighting_details 'w=1/[\s^2^(Fo^2^)+(0.0412P)^2^+1.8412P] where P=(Fo^2^+2Fc^2^)/3'
_refine_ls_weighting_scheme calc
_refine_ls_wR_factor_gt 0.0874
_refine_ls_wR_factor_ref 0.0938
_reflns_Friedel_coverage 0.000
_reflns_number_gt 9570
_reflns_number_total 10889
_reflns_threshold_expression 'I > 2\s(I)'
_cod_data_source_file c8sc01962b2.cif
_cod_data_source_block KJ028-1
_cod_depositor_comments
;
The following automatic conversions were performed:

'_exptl_crystal_density_meas' value 'not measured' was changed to '?'
- the value is perceived as not measured.

Automatic conversion script
Id: cif_fix_values 4973 2017-02-22 13:04:09Z antanas 

 Adding full bibliography for 1549707--1549708.cif.
;
_cod_database_code 1549707
_shelx_shelxl_version_number 2016/6
_shelx_space_group_comment
;
The symmetry employed for this shelxl refinement is uniquely defined
by the following loop, which should always be used as a source of
symmetry information in preference to the above space-group names.
They are only intended as comments.
;
_shelx_estimated_absorpt_t_min 0.873
_shelx_estimated_absorpt_t_max 0.945

loop_
_space_group_symop_operation_xyz
'x, y, z'
'-x, -y, -z'

loop_
_atom_site_label
_atom_site_type_symbol
_atom_site_fract_x
_atom_site_fract_y
_atom_site_fract_z
_atom_site_U_iso_or_equiv
_atom_site_adp_type
_atom_site_occupancy
_atom_site_site_symmetry_order
_atom_site_calc_flag
_atom_site_refinement_flags_posn
_atom_site_refinement_flags_adp
Fe1 Fe 0.93557(2) 0.41939(2) 0.24847(2) 0.01399(6) Uani 1 1 d . .
P1 P 0.41755(3) 0.11230(3) 0.29795(3) 0.01481(8) Uani 1 1 d . .
O1 O 0.65958(8) 0.27903(8) 0.20159(9) 0.0253(2) Uani 1 1 d . .
O4 O 1.17951(9) 0.28896(9) 0.38063(10) 0.0280(3) Uani 1 1 d . .
N1 N 1.01546(9) 0.31915(9) 0.30996(9) 0.0165(2) Uani 1 1 d . .
N2 N 0.83353(9) 0.31530(9) 0.24354(9) 0.0163(2) Uani 1 1 d . .
N4 N 1.02923(9) 0.51260(9) 0.32360(9) 0.0178(2) Uani 1 1 d . .
N3 N 0.81812(9) 0.50826(9) 0.24877(10) 0.0176(2) Uani 1 1 d . .
O2 O 0.74711(11) 0.66611(9) 0.22942(13) 0.0410(3) Uani 1 1 d . .
O3 O 1.09750(11) 0.67336(9) 0.36073(12) 0.0411(3) Uani 1 1 d . .
O5 O 1.00722(13) 0.40308(13) 0.05173(10) 0.0483(4) Uani 1 1 d . .
N5 N 0.97589(11) 0.41694(10) 0.13361(10) 0.0228(3) Uani 1 1 d . .
C6 C 0.87135(11) 0.21630(10) 0.25605(11) 0.0159(3) Uani 1 1 d . .
O6 O 0.29127(14) 0.85514(14) 0.07632(13) 0.0553(4) Uani 1 1 d . .
C26 C 0.32352(11) 0.04102(11) 0.36358(11) 0.0176(3) Uani 1 1 d . .
C16 C 1.12894(11) 0.46512(11) 0.35727(11) 0.0188(3) Uani 1 1 d . .
C19 C 1.11253(11) 0.34809(11) 0.35068(11) 0.0184(3) Uani 1 1 d . .
C1 C 0.97645(11) 0.21863(10) 0.29525(11) 0.0162(3) Uani 1 1 d . .
C8 C 0.71747(11) 0.45695(11) 0.21470(11) 0.0185(3) Uani 1 1 d . .
C38 C 0.48507(11) 0.20362(10) 0.38580(11) 0.0165(3) Uani 1 1 d . .
C20 C 0.50737(11) 0.02079(11) 0.24311(11) 0.0188(3) Uani 1 1 d . .
C43 C 0.59006(12) 0.19157(12) 0.41595(12) 0.0225(3) Uani 1 1 d . .
H43 H 0.628589 0.134788 0.388661 0.027 Uiso 1 1 calc R U
C7 C 0.73247(11) 0.34041(11) 0.21847(11) 0.0170(3) Uani 1 1 d . .
C27 C 0.28034(12) -0.04902(12) 0.31406(12) 0.0227(3) Uani 1 1 d . .
H27 H 0.300920 -0.071219 0.247562 0.027 Uiso 1 1 calc R U
C32 C 0.35343(11) 0.18166(11) 0.19963(11) 0.0169(3) Uani 1 1 d . .
C33 C 0.25158(12) 0.15626(13) 0.16412(12) 0.0233(3) Uani 1 1 d . .
H33 H 0.214990 0.101362 0.191405 0.028 Uiso 1 1 calc R U
C39 C 0.42836(12) 0.28766(11) 0.42538(12) 0.0218(3) Uani 1 1 d . .
H39 H 0.357318 0.296503 0.403720 0.026 Uiso 1 1 calc R U
C28 C 0.20722(13) -0.10572(12) 0.36273(14) 0.0272(3) Uani 1 1 d . .
H28 H 0.177888 -0.166960 0.329577 0.033 Uiso 1 1 calc R U
C21 C 0.54726(12) 0.03261(12) 0.14738(12) 0.0229(3) Uani 1 1 d . .
H21 H 0.527068 0.089586 0.109650 0.027 Uiso 1 1 calc R U
C2 C 1.02756(11) 0.12665(11) 0.31490(12) 0.0213(3) Uani 1 1 d . .
H2 H 1.096945 0.127603 0.343937 0.026 Uiso 1 1 calc R U
C31 C 0.29289(12) 0.07381(12) 0.46070(12) 0.0223(3) Uani 1 1 d . .
H31 H 0.321847 0.134998 0.494292 0.027 Uiso 1 1 calc R U
C5 C 0.81913(11) 0.12222(11) 0.23348(12) 0.0201(3) Uani 1 1 d . .
H5 H 0.748595 0.120238 0.207466 0.024 Uiso 1 1 calc R U
C12 C 0.92623(13) 0.66999(11) 0.28363(12) 0.0219(3) Uani 1 1 d . .
C4 C 0.87243(12) 0.03203(11) 0.24985(12) 0.0232(3) Uani 1 1 d . .
H4 H 0.838671 -0.032360 0.232681 0.028 Uiso 1 1 calc R U
C37 C 0.40754(12) 0.26200(12) 0.15927(12) 0.0233(3) Uani 1 1 d . .
H37 H 0.476850 0.279397 0.183648 0.028 Uiso 1 1 calc R U
C3 C 0.97485(12) 0.03426(11) 0.29114(13) 0.0245(3) Uani 1 1 d . .
H3 H 1.009071 -0.028625 0.303173 0.029 Uiso 1 1 calc R U
C40 C 0.47684(13) 0.35779(13) 0.49644(13) 0.0281(3) Uani 1 1 d . .
H40 H 0.438723 0.414634 0.524220 0.034 Uiso 1 1 calc R U
C25 C 0.53772(13) -0.06291(12) 0.29897(13) 0.0249(3) Uani 1 1 d . .
H25 H 0.510805 -0.070786 0.364350 0.030 Uiso 1 1 calc R U
C11 C 0.82302(13) 0.61176(12) 0.25198(13) 0.0239(3) Uani 1 1 d . .
C23 C 0.64623(13) -0.12285(14) 0.16290(14) 0.0310(4) Uani 1 1 d . .
H23 H 0.693377 -0.172224 0.135104 0.037 Uiso 1 1 calc R U
C36 C 0.35893(13) 0.31621(13) 0.08307(13) 0.0279(3) Uani 1 1 d . .
H36 H 0.395387 0.370649 0.054867 0.034 Uiso 1 1 calc R U
C17 C 1.21756(12) 0.48777(13) 0.28598(13) 0.0269(3) Uani 1 1 d . .
H17A H 1.195762 0.465648 0.215427 0.040 Uiso 1 1 calc R U
H17B H 1.280482 0.450282 0.306340 0.040 Uiso 1 1 calc R U
H17C H 1.232853 0.561813 0.290802 0.040 Uiso 1 1 calc R U
C35 C 0.25748(13) 0.29128(13) 0.04798(13) 0.0277(3) Uani 1 1 d . .
H35 H 0.224620 0.328786 -0.003990 0.033 Uiso 1 1 calc R U
C24 C 0.60748(13) -0.13444(13) 0.25814(14) 0.0305(4) Uani 1 1 d . .
H24 H 0.628485 -0.191252 0.295745 0.037 Uiso 1 1 calc R U
C15 C 1.02460(12) 0.61612(12) 0.32603(13) 0.0240(3) Uani 1 1 d . .
C18 C 1.16010(13) 0.49591(13) 0.46969(12) 0.0267(3) Uani 1 1 d . .
H18A H 1.179753 0.568968 0.476752 0.040 Uiso 1 1 calc R U
H18B H 1.219651 0.454454 0.491595 0.040 Uiso 1 1 calc R U
H18C H 1.100744 0.483904 0.512325 0.040 Uiso 1 1 calc R U
C34 C 0.20409(13) 0.21199(14) 0.08845(13) 0.0294(3) Uani 1 1 d . .
H34 H 0.134484 0.195472 0.064388 0.035 Uiso 1 1 calc R U
C10 C 0.68443(14) 0.47731(13) 0.10433(13) 0.0299(4) Uani 1 1 d . .
H10A H 0.666654 0.550084 0.100443 0.045 Uiso 1 1 calc R U
H10B H 0.623241 0.434514 0.082236 0.045 Uiso 1 1 calc R U
H10C H 0.742250 0.460343 0.059733 0.045 Uiso 1 1 calc R U
C22 C 0.61694(13) -0.03974(14) 0.10743(14) 0.0293(3) Uani 1 1 d . .
H22 H 0.644406 -0.032202 0.042230 0.035 Uiso 1 1 calc R U
C9 C 0.63039(13) 0.48607(13) 0.28806(14) 0.0287(3) Uani 1 1 d . .
H9A H 0.653844 0.472702 0.357947 0.043 Uiso 1 1 calc R U
H9B H 0.567514 0.444800 0.268348 0.043 Uiso 1 1 calc R U
H9C H 0.614263 0.559268 0.284670 0.043 Uiso 1 1 calc R U
C13 C 0.89828(15) 0.75519(13) 0.36457(14) 0.0313(4) Uani 1 1 d . .
H13A H 0.842593 0.797930 0.336641 0.047 Uiso 1 1 calc R U
H13B H 0.960321 0.798026 0.383290 0.047 Uiso 1 1 calc R U
H13C H 0.874137 0.723863 0.425305 0.047 Uiso 1 1 calc R U
C42 C 0.63765(13) 0.26351(13) 0.48632(14) 0.0305(4) Uani 1 1 d . .
H42 H 0.709384 0.256506 0.506429 0.037 Uiso 1 1 calc R U
C29 C 0.17716(13) -0.07294(13) 0.45950(14) 0.0285(3) Uani 1 1 d . .
H29 H 0.127248 -0.111824 0.492671 0.034 Uiso 1 1 calc R U
C30 C 0.21962(14) 0.01637(13) 0.50815(13) 0.0282(3) Uani 1 1 d . .
H30 H 0.198457 0.038478 0.574465 0.034 Uiso 1 1 calc R U
C41 C 0.58102(14) 0.34519(13) 0.52716(14) 0.0314(4) Uani 1 1 d . .
H41 H 0.613583 0.393030 0.576575 0.038 Uiso 1 1 calc R U
C14 C 0.96044(16) 0.72103(16) 0.18768(14) 0.0375(4) Uani 1 1 d . .
H14A H 0.978977 0.667688 0.135538 0.056 Uiso 1 1 calc R U
H14B H 1.021326 0.765724 0.205525 0.056 Uiso 1 1 calc R U
H14C H 0.902773 0.762122 0.160955 0.056 Uiso 1 1 calc R U
C45 C 0.3762(2) 0.7814(2) 0.0723(2) 0.0549(6) Uani 1 1 d . .
H45A H 0.443217 0.819773 0.082901 0.066 Uiso 1 1 calc R U
H45B H 0.375102 0.746959 0.002710 0.066 Uiso 1 1 calc R U
C46 C 0.1945(2) 0.8151(2) 0.0359(2) 0.0594(7) Uani 1 1 d . .
H46A H 0.170614 0.759744 0.077795 0.071 Uiso 1 1 calc R U
H46B H 0.202525 0.785399 -0.034658 0.071 Uiso 1 1 calc R U
C47 C 0.1165(2) 0.8982(3) 0.0357(2) 0.0644(7) Uani 1 1 d . .
H47A H 0.106404 0.925189 0.106031 0.097 Uiso 1 1 calc R U
H47B H 0.049787 0.870955 0.005264 0.097 Uiso 1 1 calc R U
H47C H 0.141345 0.953652 -0.004317 0.097 Uiso 1 1 calc R U
C44 C 0.3746(3) 0.7006(2) 0.1470(2) 0.0768(9) Uani 1 1 d . .
H44A H 0.372473 0.733193 0.216307 0.115 Uiso 1 1 calc R U
H44B H 0.437761 0.658743 0.141294 0.115 Uiso 1 1 calc R U
H44C H 0.312514 0.656671 0.132634 0.115 Uiso 1 1 calc R U

loop_
_atom_site_aniso_label
_atom_site_aniso_U_11
_atom_site_aniso_U_22
_atom_site_aniso_U_33
_atom_site_aniso_U_23
_atom_site_aniso_U_13
_atom_site_aniso_U_12
Fe1 0.01395(10) 0.01199(9) 0.01586(10) 0.00033(7) -0.00029(7) -0.00054(7)
P1 0.01390(16) 0.01453(16) 0.01563(16) -0.00050(12) -0.00134(12) 0.00108(12)
O1 0.0149(5) 0.0221(5) 0.0383(6) 0.0017(5) -0.0049(4) -0.0024(4)
O4 0.0168(5) 0.0253(6) 0.0412(7) 0.0025(5) -0.0081(5) 0.0018(4)
N1 0.0136(5) 0.0150(5) 0.0208(6) 0.0016(4) -0.0019(4) -0.0011(4)
N2 0.0144(5) 0.0130(5) 0.0211(6) 0.0011(4) -0.0024(4) -0.0001(4)
N4 0.0170(6) 0.0150(5) 0.0209(6) -0.0011(4) -0.0012(4) -0.0023(4)
N3 0.0170(5) 0.0133(5) 0.0222(6) -0.0004(4) -0.0009(4) 0.0012(4)
O2 0.0329(7) 0.0169(6) 0.0721(10) 0.0018(6) -0.0108(7) 0.0072(5)
O3 0.0342(7) 0.0186(6) 0.0681(10) -0.0038(6) -0.0134(6) -0.0088(5)
O5 0.0656(10) 0.0582(10) 0.0226(6) 0.0036(6) 0.0158(6) 0.0119(8)
N5 0.0264(7) 0.0214(6) 0.0209(6) 0.0016(5) 0.0022(5) 0.0017(5)
C6 0.0151(6) 0.0144(6) 0.0183(6) 0.0017(5) 0.0001(5) 0.0003(5)
O6 0.0630(11) 0.0566(10) 0.0442(9) -0.0104(7) 0.0002(8) -0.0130(8)
C26 0.0167(6) 0.0166(6) 0.0194(7) 0.0026(5) -0.0017(5) 0.0003(5)
C16 0.0144(6) 0.0198(7) 0.0218(7) -0.0014(5) -0.0003(5) -0.0035(5)
C19 0.0137(6) 0.0212(7) 0.0201(7) 0.0004(5) 0.0004(5) -0.0016(5)
C1 0.0142(6) 0.0152(6) 0.0192(6) 0.0019(5) 0.0004(5) -0.0008(5)
C8 0.0165(6) 0.0168(6) 0.0219(7) 0.0008(5) -0.0028(5) 0.0024(5)
C38 0.0167(6) 0.0155(6) 0.0169(6) -0.0001(5) -0.0022(5) -0.0009(5)
C20 0.0161(6) 0.0175(6) 0.0219(7) -0.0036(5) -0.0019(5) 0.0019(5)
C43 0.0182(7) 0.0191(7) 0.0297(8) 0.0016(6) -0.0043(6) 0.0013(5)
C7 0.0149(6) 0.0180(6) 0.0178(6) 0.0006(5) -0.0016(5) 0.0009(5)
C27 0.0249(7) 0.0201(7) 0.0226(7) -0.0002(6) -0.0029(6) -0.0020(6)
C32 0.0160(6) 0.0184(6) 0.0162(6) 0.0001(5) -0.0010(5) 0.0028(5)
C33 0.0170(7) 0.0278(8) 0.0252(7) 0.0046(6) -0.0028(6) -0.0031(6)
C39 0.0170(6) 0.0198(7) 0.0279(8) -0.0030(6) 0.0003(6) 0.0004(5)
C28 0.0251(8) 0.0199(7) 0.0365(9) 0.0057(6) -0.0059(7) -0.0041(6)
C21 0.0201(7) 0.0240(7) 0.0239(7) -0.0031(6) 0.0002(6) 0.0001(6)
C2 0.0169(6) 0.0188(7) 0.0287(8) 0.0057(6) -0.0009(6) 0.0024(5)
C31 0.0255(7) 0.0196(7) 0.0219(7) 0.0016(5) 0.0020(6) 0.0020(6)
C5 0.0174(6) 0.0170(6) 0.0254(7) 0.0013(5) -0.0018(5) -0.0027(5)
C12 0.0294(8) 0.0123(6) 0.0238(7) 0.0008(5) 0.0016(6) -0.0014(5)
C4 0.0248(7) 0.0150(6) 0.0297(8) 0.0015(6) 0.0012(6) -0.0031(5)
C37 0.0181(7) 0.0245(7) 0.0274(8) 0.0053(6) -0.0025(6) -0.0017(6)
C3 0.0245(7) 0.0152(7) 0.0343(8) 0.0055(6) 0.0013(6) 0.0030(5)
C40 0.0296(8) 0.0226(8) 0.0311(8) -0.0079(6) 0.0029(7) -0.0012(6)
C25 0.0256(8) 0.0228(7) 0.0258(8) 0.0002(6) -0.0024(6) 0.0066(6)
C11 0.0252(7) 0.0163(7) 0.0299(8) 0.0002(6) -0.0006(6) 0.0029(6)
C23 0.0212(7) 0.0295(8) 0.0397(10) -0.0150(7) -0.0029(7) 0.0064(6)
C36 0.0272(8) 0.0277(8) 0.0299(8) 0.0112(6) -0.0013(6) -0.0014(6)
C17 0.0193(7) 0.0309(8) 0.0310(8) 0.0028(7) 0.0052(6) -0.0052(6)
C35 0.0281(8) 0.0317(8) 0.0235(8) 0.0074(6) -0.0054(6) 0.0052(6)
C24 0.0282(8) 0.0215(7) 0.0403(10) -0.0037(7) -0.0062(7) 0.0092(6)
C15 0.0242(7) 0.0166(7) 0.0307(8) -0.0012(6) -0.0001(6) -0.0040(6)
C18 0.0236(7) 0.0301(8) 0.0250(8) -0.0046(6) -0.0044(6) -0.0039(6)
C34 0.0198(7) 0.0387(9) 0.0294(8) 0.0058(7) -0.0087(6) -0.0007(6)
C10 0.0346(9) 0.0272(8) 0.0275(8) 0.0067(6) -0.0113(7) -0.0005(7)
C22 0.0219(7) 0.0353(9) 0.0294(8) -0.0103(7) 0.0036(6) 0.0010(6)
C9 0.0205(7) 0.0271(8) 0.0382(9) -0.0033(7) 0.0053(6) 0.0047(6)
C13 0.0406(10) 0.0219(8) 0.0304(9) -0.0052(6) 0.0018(7) 0.0027(7)
C42 0.0243(8) 0.0261(8) 0.0398(9) 0.0037(7) -0.0147(7) -0.0025(6)
C29 0.0223(7) 0.0264(8) 0.0386(9) 0.0146(7) 0.0038(7) 0.0002(6)
C30 0.0305(8) 0.0274(8) 0.0281(8) 0.0072(6) 0.0094(7) 0.0041(6)
C41 0.0362(9) 0.0260(8) 0.0301(8) -0.0037(7) -0.0103(7) -0.0080(7)
C14 0.0441(11) 0.0427(10) 0.0264(9) 0.0074(8) 0.0037(8) -0.0077(8)
C45 0.0521(13) 0.0570(14) 0.0528(14) -0.0140(11) -0.0029(11) -0.0107(11)
C46 0.0601(15) 0.0690(17) 0.0474(13) -0.0130(12) 0.0109(11) -0.0194(13)
C47 0.0517(14) 0.090(2) 0.0508(14) -0.0013(14) 0.0091(11) -0.0085(14)
C44 0.103(3) 0.0620(18) 0.0638(18) -0.0037(14) 0.0032(17) -0.0123(17)

loop_
_atom_type_symbol
_atom_type_description
_atom_type_scat_dispersion_real
_atom_type_scat_dispersion_imag
_atom_type_scat_source
C C 0.0033 0.0016 'International Tables Vol C Tables 4.2.6.8 and 6.1.1.4'
H H 0.0000 0.0000 'International Tables Vol C Tables 4.2.6.8 and 6.1.1.4'
N N 0.0061 0.0033 'International Tables Vol C Tables 4.2.6.8 and 6.1.1.4'
O O 0.0106 0.0060 'International Tables Vol C Tables 4.2.6.8 and 6.1.1.4'
P P 0.1023 0.0942 'International Tables Vol C Tables 4.2.6.8 and 6.1.1.4'
Fe Fe 0.3463 0.8444 'International Tables Vol C Tables 4.2.6.8 and 6.1.1.4'

loop_
_geom_angle_atom_site_label_1
_geom_angle_atom_site_label_2
_geom_angle_atom_site_label_3
_geom_angle
N5 Fe1 N1 103.94(6)
N5 Fe1 N2 104.31(6)
N1 Fe1 N2 81.81(5)
N5 Fe1 N4 103.87(6)
N1 Fe1 N4 83.97(5)
N2 Fe1 N4 150.75(5)
N5 Fe1 N3 105.17(6)
N1 Fe1 N3 149.88(5)
N2 Fe1 N3 83.74(5)
N4 Fe1 N3 96.35(5)
C38 P1 C32 108.10(7)
C38 P1 C26 110.04(7)
C32 P1 C26 110.50(7)
C38 P1 C20 110.75(7)
C32 P1 C20 110.31(7)
C26 P1 C20 107.16(7)
C19 N1 C1 126.25(12)
C19 N1 Fe1 117.32(10)
C1 N1 Fe1 115.61(9)
C7 N2 C6 126.18(12)
C7 N2 Fe1 118.13(9)
C6 N2 Fe1 115.35(9)
C15 N4 C16 118.19(12)
C15 N4 Fe1 125.83(10)
C16 N4 Fe1 113.77(9)
C11 N3 C8 118.18(12)
C11 N3 Fe1 125.23(10)
C8 N3 Fe1 114.40(9)
O5 N5 Fe1 172.05(14)
N2 C6 C5 128.05(13)
N2 C6 C1 111.59(12)
C5 C6 C1 120.35(13)
C46 O6 C45 113.94(19)
C31 C26 C27 120.13(14)
C31 C26 P1 121.57(11)
C27 C26 P1 118.30(11)
N4 C16 C19 107.86(11)
N4 C16 C18 112.43(12)
C19 C16 C18 106.05(12)
N4 C16 C17 111.39(12)
C19 C16 C17 107.06(12)
C18 C16 C17 111.69(12)
O4 C19 N1 125.03(14)
O4 C19 C16 122.49(13)
N1 C19 C16 112.48(12)
N1 C1 C2 128.26(13)
N1 C1 C6 111.69(12)
C2 C1 C6 120.05(13)
N3 C8 C10 112.50(13)
N3 C8 C7 107.84(11)
C10 C8 C7 107.13(12)
N3 C8 C9 111.42(12)
C10 C8 C9 111.29(13)
C7 C8 C9 106.31(12)
C43 C38 C39 120.43(13)
C43 C38 P1 121.84(11)
C39 C38 P1 117.72(11)
C21 C20 C25 120.19(14)
C21 C20 P1 121.14(11)
C25 C20 P1 118.67(12)
C42 C43 C38 119.32(14)
C42 C43 H43 120.3
C38 C43 H43 120.3
O1 C7 N2 125.48(13)
O1 C7 C8 122.06(12)
N2 C7 C8 112.46(12)
C28 C27 C26 119.67(15)
C28 C27 H27 120.2
C26 C27 H27 120.2
C33 C32 C37 120.40(13)
C33 C32 P1 120.91(11)
C37 C32 P1 118.69(11)
C34 C33 C32 119.39(15)
C34 C33 H33 120.3
C32 C33 H33 120.3
C40 C39 C38 119.37(14)
C40 C39 H39 120.3
C38 C39 H39 120.3
C29 C28 C27 120.00(15)
C29 C28 H28 120.0
C27 C28 H28 120.0
C22 C21 C20 119.53(15)
C22 C21 H21 120.2
C20 C21 H21 120.2
C3 C2 C1 118.68(13)
C3 C2 H2 120.7
C1 C2 H2 120.7
C30 C31 C26 119.46(15)
C30 C31 H31 120.3
C26 C31 H31 120.3
C4 C5 C6 118.64(13)
C4 C5 H5 120.7
C6 C5 H5 120.7
C13 C12 C14 108.51(14)
C13 C12 C15 106.78(13)
C14 C12 C15 105.74(14)
C13 C12 C11 106.28(13)
C14 C12 C11 106.06(13)
C15 C12 C11 122.89(12)
C5 C4 C3 121.07(14)
C5 C4 H4 119.5
C3 C4 H4 119.5
C36 C37 C32 119.29(14)
C36 C37 H37 120.4
C32 C37 H37 120.4
C2 C3 C4 121.14(14)
C2 C3 H3 119.4
C4 C3 H3 119.4
C39 C40 C41 120.16(15)
C39 C40 H40 119.9
C41 C40 H40 119.9
C24 C25 C20 119.62(16)
C24 C25 H25 120.2
C20 C25 H25 120.2
O2 C11 N3 123.19(15)
O2 C11 C12 115.91(14)
N3 C11 C12 120.89(13)
C24 C23 C22 120.64(15)
C24 C23 H23 119.7
C22 C23 H23 119.7
C35 C36 C37 120.36(15)
C35 C36 H36 119.8
C37 C36 H36 119.8
C16 C17 H17A 109.5
C16 C17 H17B 109.5
H17A C17 H17B 109.5
C16 C17 H17C 109.5
H17A C17 H17C 109.5
H17B C17 H17C 109.5
C34 C35 C36 120.14(15)
C34 C35 H35 119.9
C36 C35 H35 119.9
C23 C24 C25 120.00(16)
C23 C24 H24 120.0
C25 C24 H24 120.0
O3 C15 N4 123.12(15)
O3 C15 C12 116.23(14)
N4 C15 C12 120.65(13)
C16 C18 H18A 109.5
C16 C18 H18B 109.5
H18A C18 H18B 109.5
C16 C18 H18C 109.5
H18A C18 H18C 109.5
H18B C18 H18C 109.5
C35 C34 C33 120.42(15)
C35 C34 H34 119.8
C33 C34 H34 119.8
C8 C10 H10A 109.5
C8 C10 H10B 109.5
H10A C10 H10B 109.5
C8 C10 H10C 109.5
H10A C10 H10C 109.5
H10B C10 H10C 109.5
C23 C22 C21 120.01(16)
C23 C22 H22 120.0
C21 C22 H22 120.0
C8 C9 H9A 109.5
C8 C9 H9B 109.5
H9A C9 H9B 109.5
C8 C9 H9C 109.5
H9A C9 H9C 109.5
H9B C9 H9C 109.5
C12 C13 H13A 109.5
C12 C13 H13B 109.5
H13A C13 H13B 109.5
C12 C13 H13C 109.5
H13A C13 H13C 109.5
H13B C13 H13C 109.5
C41 C42 C43 120.26(15)
C41 C42 H42 119.9
C43 C42 H42 119.9
C28 C29 C30 120.23(15)
C28 C29 H29 119.9
C30 C29 H29 119.9
C29 C30 C31 120.50(16)
C29 C30 H30 119.7
C31 C30 H30 119.7
C42 C41 C40 120.44(15)
C42 C41 H41 119.8
C40 C41 H41 119.8
C12 C14 H14A 109.5
C12 C14 H14B 109.5
H14A C14 H14B 109.5
C12 C14 H14C 109.5
H14A C14 H14C 109.5
H14B C14 H14C 109.5
O6 C45 C44 116.3(2)
O6 C45 H45A 108.2
C44 C45 H45A 108.2
O6 C45 H45B 108.2
C44 C45 H45B 108.2
H45A C45 H45B 107.4
O6 C46 C47 109.4(2)
O6 C46 H46A 109.8
C47 C46 H46A 109.8
O6 C46 H46B 109.8
C47 C46 H46B 109.8
H46A C46 H46B 108.2
C46 C47 H47A 109.5
C46 C47 H47B 109.5
H47A C47 H47B 109.5
C46 C47 H47C 109.5
H47A C47 H47C 109.5
H47B C47 H47C 109.5
C45 C44 H44A 109.5
C45 C44 H44B 109.5
H44A C44 H44B 109.5
C45 C44 H44C 109.5
H44A C44 H44C 109.5
H44B C44 H44C 109.5

loop_
_geom_bond_atom_site_label_1
_geom_bond_atom_site_label_2
_geom_bond_distance
Fe1 N5 1.6131(13)
Fe1 N1 1.8664(12)
Fe1 N2 1.8717(12)
Fe1 N4 1.8981(12)
Fe1 N3 1.9013(12)
P1 C38 1.7918(14)
P1 C32 1.7963(14)
P1 C26 1.7974(15)
P1 C20 1.7977(14)
O1 C7 1.2273(18)
O4 C19 1.2247(18)
N1 C19 1.3706(17)
N1 C1 1.3963(18)
N2 C7 1.3665(17)
N2 C6 1.3971(17)
N4 C15 1.3480(19)
N4 C16 1.4832(18)
N3 C11 1.3466(19)
N3 C8 1.4842(18)
O2 C11 1.242(2)
O3 C15 1.2418(19)
O5 N5 1.1667(19)
C6 C5 1.3998(19)
C6 C1 1.4175(19)
O6 C46 1.408(3)
O6 C45 1.454(3)
C26 C31 1.391(2)
C26 C27 1.401(2)
C16 C19 1.533(2)
C16 C18 1.539(2)
C16 C17 1.540(2)
C1 C2 1.4015(19)
C8 C10 1.532(2)
C8 C7 1.5347(19)
C8 C9 1.536(2)
C38 C43 1.3957(19)
C38 C39 1.400(2)
C20 C21 1.394(2)
C20 C25 1.401(2)
C43 C42 1.390(2)
C43 H43 0.9500
C27 C28 1.390(2)
C27 H27 0.9500
C32 C33 1.394(2)
C32 C37 1.396(2)
C33 C34 1.390(2)
C33 H33 0.9500
C39 C40 1.385(2)
C39 H39 0.9500
C28 C29 1.385(3)
C28 H28 0.9500
C21 C22 1.393(2)
C21 H21 0.9500
C2 C3 1.386(2)
C2 H2 0.9500
C31 C30 1.389(2)
C31 H31 0.9500
C5 C4 1.386(2)
C5 H5 0.9500
C12 C13 1.539(2)
C12 C14 1.541(2)
C12 C15 1.545(2)
C12 C11 1.545(2)
C4 C3 1.395(2)
C4 H4 0.9500
C37 C36 1.390(2)
C37 H37 0.9500
C3 H3 0.9500
C40 C41 1.389(2)
C40 H40 0.9500
C25 C24 1.391(2)
C25 H25 0.9500
C23 C24 1.382(3)
C23 C22 1.388(3)
C23 H23 0.9500
C36 C35 1.387(2)
C36 H36 0.9500
C17 H17A 0.9800
C17 H17B 0.9800
C17 H17C 0.9800
C35 C34 1.382(2)
C35 H35 0.9500
C24 H24 0.9500
C18 H18A 0.9800
C18 H18B 0.9800
C18 H18C 0.9800
C34 H34 0.9500
C10 H10A 0.9800
C10 H10B 0.9800
C10 H10C 0.9800
C22 H22 0.9500
C9 H9A 0.9800
C9 H9B 0.9800
C9 H9C 0.9800
C13 H13A 0.9800
C13 H13B 0.9800
C13 H13C 0.9800
C42 C41 1.382(3)
C42 H42 0.9500
C29 C30 1.385(3)
C29 H29 0.9500
C30 H30 0.9500
C41 H41 0.9500
C14 H14A 0.9800
C14 H14B 0.9800
C14 H14C 0.9800
C45 C44 1.485(4)
C45 H45A 0.9900
C45 H45B 0.9900
C46 C47 1.477(4)
C46 H46A 0.9900
C46 H46B 0.9900
C47 H47A 0.9800
C47 H47B 0.9800
C47 H47C 0.9800
C44 H44A 0.9800
C44 H44B 0.9800
C44 H44C 0.9800

loop_
_geom_torsion_atom_site_label_1
_geom_torsion_atom_site_label_2
_geom_torsion_atom_site_label_3
_geom_torsion_atom_site_label_4
_geom_torsion
N5 Fe1 N1 C19 84.82(12)
N2 Fe1 N1 C19 -172.38(11)
N4 Fe1 N1 C19 -18.02(11)
N3 Fe1 N1 C19 -110.27(13)
N5 Fe1 N1 C1 -85.47(11)
N2 Fe1 N1 C1 17.33(10)
N4 Fe1 N1 C1 171.70(11)
N3 Fe1 N1 C1 79.44(14)
N5 Fe1 N2 C7 -89.06(11)
N1 Fe1 N2 C7 168.55(11)
N4 Fe1 N2 C7 106.86(13)
N3 Fe1 N2 C7 15.05(11)
N5 Fe1 N2 C6 84.63(11)
N1 Fe1 N2 C6 -17.76(10)
N4 Fe1 N2 C6 -79.45(15)
N3 Fe1 N2 C6 -171.26(11)
N5 Fe1 N4 C15 79.59(14)
N1 Fe1 N4 C15 -177.49(14)
N2 Fe1 N4 C15 -116.30(14)
N3 Fe1 N4 C15 -27.79(14)
N5 Fe1 N4 C16 -83.09(11)
N1 Fe1 N4 C16 19.82(10)
N2 Fe1 N4 C16 81.02(14)
N3 Fe1 N4 C16 169.53(10)
C7 N2 C6 C5 8.9(2)
Fe1 N2 C6 C5 -164.17(13)
C7 N2 C6 C1 -172.12(13)
Fe1 N2 C6 C1 14.78(15)
C38 P1 C26 C31 14.97(14)
C32 P1 C26 C31 -104.33(13)
C20 P1 C26 C31 135.45(12)
C38 P1 C26 C27 -165.58(11)
C32 P1 C26 C27 75.13(13)
C20 P1 C26 C27 -45.09(13)
C15 N4 C16 C19 178.10(13)
Fe1 N4 C16 C19 -17.79(14)
C15 N4 C16 C18 61.54(18)
Fe1 N4 C16 C18 -134.36(11)
C15 N4 C16 C17 -64.70(17)
Fe1 N4 C16 C17 99.41(12)
C1 N1 C19 O4 -0.3(2)
Fe1 N1 C19 O4 -169.39(13)
C1 N1 C19 C16 -179.13(13)
Fe1 N1 C19 C16 11.75(16)
N4 C16 C19 O4 -174.74(14)
C18 C16 C19 O4 -54.09(18)
C17 C16 C19 O4 65.28(18)
N4 C16 C19 N1 4.15(16)
C18 C16 C19 N1 124.81(13)
C17 C16 C19 N1 -115.83(14)
C19 N1 C1 C2 -2.4(2)
Fe1 N1 C1 C2 166.90(13)
C19 N1 C1 C6 177.12(13)
Fe1 N1 C1 C6 -13.60(15)
N2 C6 C1 N1 -0.77(17)
C5 C6 C1 N1 178.27(13)
N2 C6 C1 C2 178.78(13)
C5 C6 C1 C2 -2.2(2)
C11 N3 C8 C10 62.38(18)
Fe1 N3 C8 C10 -101.71(12)
C11 N3 C8 C7 -179.70(13)
Fe1 N3 C8 C7 16.21(14)
C11 N3 C8 C9 -63.40(18)
Fe1 N3 C8 C9 132.52(11)
C32 P1 C38 C43 -129.91(13)
C26 P1 C38 C43 109.34(13)
C20 P1 C38 C43 -8.96(15)
C32 P1 C38 C39 51.23(13)
C26 P1 C38 C39 -69.53(13)
C20 P1 C38 C39 172.18(12)
C38 P1 C20 C21 -97.61(13)
C32 P1 C20 C21 22.02(14)
C26 P1 C20 C21 142.36(12)
C38 P1 C20 C25 81.82(13)
C32 P1 C20 C25 -158.55(12)
C26 P1 C20 C25 -38.21(14)
C39 C38 C43 C42 0.5(2)
P1 C38 C43 C42 -178.37(13)
C6 N2 C7 O1 -1.2(2)
Fe1 N2 C7 O1 171.77(12)
C6 N2 C7 C8 177.98(13)
Fe1 N2 C7 C8 -9.08(16)
N3 C8 C7 O1 174.43(13)
C10 C8 C7 O1 -64.25(18)
C9 C8 C7 O1 54.83(18)
N3 C8 C7 N2 -4.75(16)
C10 C8 C7 N2 116.57(14)
C9 C8 C7 N2 -124.35(13)
C31 C26 C27 C28 -0.4(2)
P1 C26 C27 C28 -179.85(12)
C38 P1 C32 C33 -137.47(12)
C26 P1 C32 C33 -17.01(14)
C20 P1 C32 C33 101.30(13)
C38 P1 C32 C37 42.43(14)
C26 P1 C32 C37 162.89(12)
C20 P1 C32 C37 -78.80(13)
C37 C32 C33 C34 -0.3(2)
P1 C32 C33 C34 179.58(13)
C43 C38 C39 C40 -1.3(2)
P1 C38 C39 C40 177.59(13)
C26 C27 C28 C29 0.2(2)
C25 C20 C21 C22 0.4(2)
P1 C20 C21 C22 179.83(12)
N1 C1 C2 C3 -177.78(15)
C6 C1 C2 C3 2.7(2)
C27 C26 C31 C30 0.3(2)
P1 C26 C31 C30 179.72(12)
N2 C6 C5 C4 178.61(14)
C1 C6 C5 C4 -0.3(2)
C6 C5 C4 C3 2.1(2)
C33 C32 C37 C36 -0.2(2)
P1 C32 C37 C36 179.91(13)
C1 C2 C3 C4 -0.9(2)
C5 C4 C3 C2 -1.5(3)
C38 C39 C40 C41 0.7(3)
C21 C20 C25 C24 -0.3(2)
P1 C20 C25 C24 -179.75(12)
C8 N3 C11 O2 1.2(2)
Fe1 N3 C11 O2 163.38(14)
C8 N3 C11 C12 -178.18(13)
Fe1 N3 C11 C12 -16.0(2)
C13 C12 C11 O2 49.5(2)
C14 C12 C11 O2 -65.8(2)
C15 C12 C11 O2 172.69(16)
C13 C12 C11 N3 -131.08(16)
C14 C12 C11 N3 113.57(17)
C15 C12 C11 N3 -7.9(2)
C32 C37 C36 C35 0.4(3)
C37 C36 C35 C34 -0.2(3)
C22 C23 C24 C25 0.5(3)
C20 C25 C24 C23 -0.2(2)
C16 N4 C15 O3 -4.5(2)
Fe1 N4 C15 O3 -166.45(14)
C16 N4 C15 C12 174.90(13)
Fe1 N4 C15 C12 12.9(2)
C13 C12 C15 O3 -48.1(2)
C14 C12 C15 O3 67.33(19)
C11 C12 C15 O3 -171.04(16)
C13 C12 C15 N4 132.50(16)
C14 C12 C15 N4 -112.07(17)
C11 C12 C15 N4 9.6(2)
C36 C35 C34 C33 -0.3(3)
C32 C33 C34 C35 0.6(3)
C24 C23 C22 C21 -0.4(3)
C20 C21 C22 C23 0.0(2)
C38 C43 C42 C41 1.0(3)
C27 C28 C29 C30 0.1(2)
C28 C29 C30 C31 -0.2(2)
C26 C31 C30 C29 0.0(2)
C43 C42 C41 C40 -1.7(3)
C39 C40 C41 C42 0.8(3)
C46 O6 C45 C44 -74.1(3)
C45 O6 C46 C47 -175.2(2)
